data_4500382
loop_
_publ_author_name
'Li, Guo-Bi'
'Liu, Jun-Min'
'Cai, Yue-Peng'
'Su, Cheng-Yong'

_publ_section_title
;
 Structural Diversity of a Series of Mn(II), Cd(II), and Co(II) Complexes
 with Pyridine Donor Diimide Ligands
;
_journal_issue 7
_journal_name_full 'Crystal Growth &amp; Design'
_journal_page_first 2763
_journal_paper_doi 10.1021/cg1014913
_journal_volume 11
_journal_year 2011
_chemical_formula_sum 'C22 H14 Cd I2 N4 O6.8'
_chemical_formula_weight 809.38
_chemical_name_systematic
; 
 ? 
;
_space_group_IT_number 15
_symmetry_cell_setting monoclinic
_symmetry_space_group_name_Hall '-C 2yc'
_symmetry_space_group_name_H-M 'C 1 2/c 1'
_atom_sites_solution_hydrogens geom
_atom_sites_solution_primary direct
_atom_sites_solution_secondary difmap
_audit_creation_method SHELXL-97
_cell_angle_alpha 90.00
_cell_angle_beta 126.616(5)
_cell_angle_gamma 90.00
_cell_formula_units_Z 4
_cell_length_a 16.677(5)
_cell_length_b 17.547(5)
_cell_length_c 12.196(5)
_cell_measurement_reflns_used 2044
_cell_measurement_temperature 150(2)
_cell_measurement_theta_max 29.9067
_cell_measurement_theta_min 3.1117
_cell_volume 2864.6(17)
_computing_cell_refinement 'Bruker FRAMBO'
_computing_data_collection 'Bruker FRAMBO'
_computing_data_reduction 'Bruker SHELXTL'
_computing_molecular_graphics 'Bruker SHELXTL'
_computing_publication_material 'Bruker SHELXTL'
_computing_structure_refinement 'SHELXL-97 (Sheldrick, 1997)'
_computing_structure_solution 'SHELXS-97 (Sheldrick, 1990)'
_diffrn_ambient_temperature 150(2)
_diffrn_detector_area_resol_mean 16.0855
_diffrn_measured_fraction_theta_full 0.998
_diffrn_measured_fraction_theta_max 0.998
_diffrn_measurement_device_type 'Oxfor Germini Sl Ultra'
_diffrn_measurement_method '\w and \p scan'
_diffrn_radiation_monochromator graphite
_diffrn_radiation_source 'fine-focus sealed tube'
_diffrn_radiation_type MoK\a
_diffrn_radiation_wavelength 0.71073
_diffrn_reflns_av_R_equivalents 0.0265
_diffrn_reflns_av_sigmaI/netI 0.0436
_diffrn_reflns_limit_h_max 20
_diffrn_reflns_limit_h_min -16
_diffrn_reflns_limit_k_max 13
_diffrn_reflns_limit_k_min -21
_diffrn_reflns_limit_l_max 8
_diffrn_reflns_limit_l_min -15
_diffrn_reflns_number 5790
_diffrn_reflns_theta_full 26.00
_diffrn_reflns_theta_max 26.00
_diffrn_reflns_theta_min 3.12
_diffrn_standards_decay_% none
_exptl_absorpt_coefficient_mu 2.960
_exptl_absorpt_correction_T_max 1.00000
_exptl_absorpt_correction_T_min 0.22168
_exptl_absorpt_correction_type multi-scan
_exptl_absorpt_process_details 'SADABS (Bruker 1997)'
_exptl_crystal_colour white
_exptl_crystal_density_diffrn 1.877
_exptl_crystal_density_method 'not measured'
_exptl_crystal_description block
_exptl_crystal_F_000 1529
_exptl_crystal_size_max 0.32
_exptl_crystal_size_mid 0.28
_exptl_crystal_size_min 0.18
_refine_diff_density_max 1.853
_refine_diff_density_min -0.813
_refine_diff_density_rms 0.171
_refine_ls_extinction_method none
_refine_ls_goodness_of_fit_ref 0.994
_refine_ls_hydrogen_treatment geom
_refine_ls_matrix_type full
_refine_ls_number_parameters 163
_refine_ls_number_reflns 2817
_refine_ls_number_restraints 0
_refine_ls_restrained_S_all 0.994
_refine_ls_R_factor_all 0.0758
_refine_ls_R_factor_gt 0.0558
_refine_ls_shift/su_max 0.020
_refine_ls_shift/su_mean 0.001
_refine_ls_structure_factor_coef Fsqd
_refine_ls_weighting_details 'calc w=1/[\s^2^(Fo^2^)+(0.1081P)^2^+14.9258P] where P=(Fo^2^+2Fc^2^)/3'
_refine_ls_weighting_scheme calc
_refine_ls_wR_factor_gt 0.1643
_refine_ls_wR_factor_ref 0.1739
_reflns_number_gt 2122
_reflns_number_total 2817
_reflns_threshold_expression >2sigma(I)
_cod_data_source_file cg1014913_si_001.cif
_cod_data_source_block 4
_cod_depositor_comments
;
The following automatic conversions were performed:

'_symmetry_cell_setting' value 'Monoclinic' changed to 'monoclinic'
according to /home/saulius/struct/CIF-dictionaries/cif_core.dic
dictionary named 'cif_core.dic' version 2.4.1 from 2010-06-29.

Automatic conversion script
Id: cif_fix_values 1715 2011-07-08 13:25:40Z adriana 
;
_cod_original_sg_symbol_H-M C2/c
_cod_original_formula_sum 'C22 H14 Cd I2 N4 O6.80'
_cod_database_code 4500382

loop_
_symmetry_equiv_pos_as_xyz
'x, y, z'
'-x, y, -z+1/2'
'x+1/2, y+1/2, z'
'-x+1/2, y+1/2, -z+1/2'
'-x, -y, -z'
'x, -y, z-1/2'
'-x+1/2, -y+1/2, -z'
'x+1/2, -y+1/2, z-1/2'

loop_
_atom_site_label
_atom_site_type_symbol
_atom_site_fract_x
_atom_site_fract_y
_atom_site_fract_z
_atom_site_U_iso_or_equiv
_atom_site_adp_type
_atom_site_occupancy
_atom_site_symmetry_multiplicity
_atom_site_calc_flag
_atom_site_refinement_flags
_atom_site_disorder_assembly
_atom_site_disorder_group
C1 C 0.3105(7) 0.1453(5) 0.0275(9) 0.054(2) Uani 1 1 d . . .
H1A H 0.3206 0.1683 -0.0319 0.065 Uiso 1 1 calc R . .
C2 C 0.2357(7) 0.0921(6) -0.0230(9) 0.058(2) Uani 1 1 d . . .
H2A H 0.1976 0.0785 -0.1147 0.069 Uiso 1 1 calc R . .
C3 C 0.2172(6) 0.0588(4) 0.0633(8) 0.0414(18) Uani 1 1 d . . .
C4 C 0.2770(7) 0.0808(5) 0.1981(8) 0.051(2) Uani 1 1 d . . .
H4A H 0.2670 0.0606 0.2596 0.061 Uiso 1 1 calc R . .
C5 C 0.3518(7) 0.1332(5) 0.2409(9) 0.055(2) Uani 1 1 d . . .
H5A H 0.3922 0.1469 0.3327 0.065 Uiso 1 1 calc R . .
C6 C 0.1361(6) -0.0004(4) 0.0121(9) 0.0452(18) Uani 1 1 d . . .
H6A H 0.1159 -0.0019 0.0719 0.054 Uiso 1 1 calc R . .
H6B H 0.0783 0.0134 -0.0787 0.054 Uiso 1 1 calc R . .
C7 C 0.2280(6) -0.1225(5) 0.1221(8) 0.0441(18) Uani 1 1 d . . .
C8 C 0.2449(6) -0.1946(4) 0.0720(8) 0.0421(18) Uani 1 1 d . . .
C9 C 0.2011(6) -0.1852(4) -0.0673(8) 0.0411(18) Uani 1 1 d . . .
C10 C 0.1544(6) -0.1086(5) -0.1094(8) 0.0429(18) Uani 1 1 d . . .
C11 C 0.2940(7) -0.2606(5) 0.1427(8) 0.0465(19) Uani 1 1 d . . .
H11A H 0.3214 -0.2674 0.2345 0.056 Uiso 1 1 calc R . .
O1 O 0.2586(5) -0.1059(4) 0.2364(6) 0.0572(16) Uani 1 1 d . . .
O2 O 0.1111(5) -0.0775(3) -0.2185(6) 0.0617(17) Uani 1 1 d . . .
N1 N 0.3693(5) 0.1649(4) 0.1602(7) 0.0483(16) Uani 1 1 d . . .
N2 N 0.1718(5) -0.0755(4) 0.0079(6) 0.0414(15) Uani 1 1 d . . .
Cd1 Cd 0.5000 0.24856(4) 0.2500 0.0434(3) Uani 1 2 d S . .
I1 I 0.49444(4) 0.31179(4) 0.04454(7) 0.0611(3) Uani 1 1 d . . .
O2W O 0.4874(7) 0.1577(6) 0.6293(10) 0.054(2) Uiso 0.60 1 d P . .
O1W O 0.5515(13) 0.0420(11) 0.854(2) 0.123(7) Uiso 0.64(2) 1 d P A 1
O1'W O 0.5769(11) 0.0047(9) 0.9314(16) 0.046(6) Uiso 0.36(2) 1 d P A 2

loop_
_atom_site_aniso_label
_atom_site_aniso_U_11
_atom_site_aniso_U_22
_atom_site_aniso_U_33
_atom_site_aniso_U_23
_atom_site_aniso_U_13
_atom_site_aniso_U_12
C1 0.071(6) 0.059(5) 0.047(4) -0.008(4) 0.043(4) -0.025(5)
C2 0.064(6) 0.066(6) 0.042(4) -0.013(4) 0.031(4) -0.030(5)
C3 0.048(4) 0.035(4) 0.045(4) -0.003(3) 0.030(4) -0.003(3)
C4 0.075(6) 0.047(5) 0.048(4) -0.008(4) 0.047(5) -0.017(4)
C5 0.069(6) 0.058(5) 0.041(4) -0.009(4) 0.035(4) -0.020(4)
C6 0.053(5) 0.035(4) 0.060(5) -0.007(4) 0.040(4) -0.005(3)
C7 0.049(4) 0.043(4) 0.053(5) -0.008(4) 0.037(4) -0.005(3)
C8 0.049(4) 0.045(4) 0.043(4) -0.011(3) 0.033(4) -0.012(4)
C9 0.043(4) 0.041(4) 0.044(4) -0.005(3) 0.029(4) -0.004(3)
C10 0.048(4) 0.044(4) 0.042(4) -0.002(3) 0.030(4) -0.005(3)
C11 0.059(5) 0.048(5) 0.035(4) -0.002(3) 0.029(4) 0.000(4)
O1 0.071(4) 0.059(4) 0.045(3) -0.016(3) 0.037(3) -0.002(3)
O2 0.079(4) 0.059(4) 0.046(3) 0.007(3) 0.037(3) 0.013(3)
N1 0.054(4) 0.044(4) 0.049(4) -0.008(3) 0.032(3) -0.017(3)
N2 0.045(3) 0.039(3) 0.043(3) -0.006(3) 0.028(3) -0.004(3)
Cd1 0.0430(4) 0.0359(5) 0.0523(5) 0.000 0.0290(4) 0.000
I1 0.0553(4) 0.0620(4) 0.0652(4) 0.0231(3) 0.0356(3) 0.0057(3)

loop_
_atom_type_symbol
_atom_type_description
_atom_type_scat_dispersion_real
_atom_type_scat_dispersion_imag
_atom_type_scat_source
C C 0.0033 0.0016 'International Tables Vol C Tables 4.2.6.8 and 6.1.1.4'
H H 0.0000 0.0000 'International Tables Vol C Tables 4.2.6.8 and 6.1.1.4'
Cd Cd -0.8075 1.2024 'International Tables Vol C Tables 4.2.6.8 and 6.1.1.4'
I I -0.4742 1.8119 'International Tables Vol C Tables 4.2.6.8 and 6.1.1.4'
N N 0.0061 0.0033 'International Tables Vol C Tables 4.2.6.8 and 6.1.1.4'
O O 0.0106 0.0060 'International Tables Vol C Tables 4.2.6.8 and 6.1.1.4'

loop_
_geom_angle_atom_site_label_1
_geom_angle_atom_site_label_2
_geom_angle_atom_site_label_3
_geom_angle
_geom_angle_site_symmetry_1
_geom_angle_site_symmetry_3
N1 C1 C2 122.0(8) . .
N1 C1 H1A 119.0 . .
C2 C1 H1A 119.0 . .
C1 C2 C3 119.9(8) . .
C1 C2 H2A 120.1 . .
C3 C2 H2A 120.1 . .
C4 C3 C2 117.2(7) . .
C4 C3 C6 121.2(8) . .
C2 C3 C6 121.6(7) . .
C3 C4 C5 119.2(8) . .
C3 C4 H4A 120.4 . .
C5 C4 H4A 120.4 . .
N1 C5 C4 123.9(8) . .
N1 C5 H5A 118.1 . .
C4 C5 H5A 118.1 . .
N2 C6 C3 110.7(6) . .
N2 C6 H6A 109.5 . .
C3 C6 H6A 109.5 . .
N2 C6 H6B 109.5 . .
C3 C6 H6B 109.5 . .
H6A C6 H6B 108.1 . .
O1 C7 N2 125.8(8) . .
O1 C7 C8 128.6(8) . .
N2 C7 C8 105.6(7) . .
C11 C8 C9 122.7(7) . .
C11 C8 C7 129.5(8) . .
C9 C8 C7 107.7(7) . .
C11 C9 C8 122.6(7) 7_545 .
C11 C9 C10 129.1(7) 7_545 .
C8 C9 C10 108.2(6) . .
O2 C10 N2 124.3(8) . .
O2 C10 C9 129.7(8) . .
N2 C10 C9 106.0(6) . .
C8 C11 C9 114.6(7) . 7_545
C8 C11 H11A 122.7 . .
C9 C11 H11A 122.7 7_545 .
C5 N1 C1 117.8(7) . .
C5 N1 Cd1 119.3(5) . .
C1 N1 Cd1 122.9(6) . .
C7 N2 C10 112.4(6) . .
C7 N2 C6 122.9(7) . .
C10 N2 C6 124.6(7) . .
N1 Cd1 N1 100.4(4) . 2_655
N1 Cd1 I1 101.75(18) . 2_655
N1 Cd1 I1 108.91(18) 2_655 2_655
N1 Cd1 I1 108.91(18) . .
N1 Cd1 I1 101.76(18) 2_655 .
I1 Cd1 I1 131.30(5) 2_655 .

loop_
_geom_bond_atom_site_label_1
_geom_bond_atom_site_label_2
_geom_bond_distance
_geom_bond_site_symmetry_2
C1 N1 1.344(10) .
C1 C2 1.374(12) .
C1 H1A 0.9300 .
C2 C3 1.390(12) .
C2 H2A 0.9300 .
C3 C4 1.375(11) .
C3 C6 1.513(11) .
C4 C5 1.378(12) .
C4 H4A 0.9300 .
C5 N1 1.307(11) .
C5 H5A 0.9300 .
C6 N2 1.460(10) .
C6 H6A 0.9700 .
C6 H6B 0.9700 .
C7 O1 1.199(9) .
C7 N2 1.393(11) .
C7 C8 1.503(11) .
C8 C11 1.384(11) .
C8 C9 1.402(11) .
C9 C11 1.359(11) 7_545
C9 C10 1.483(11) .
C10 O2 1.202(9) .
C10 N2 1.403(10) .
C11 C9 1.359(11) 7_545
C11 H11A 0.9300 .
N1 Cd1 2.292(6) .
Cd1 N1 2.292(6) 2_655
Cd1 I1 2.6909(12) 2_655
Cd1 I1 2.6909(12) .

loop_
_geom_torsion_atom_site_label_1
_geom_torsion_atom_site_label_2
_geom_torsion_atom_site_label_3
_geom_torsion_atom_site_label_4
_geom_torsion
_geom_torsion_site_symmetry_1
_geom_torsion_site_symmetry_4
N1 C1 C2 C3 2.1(16) . .
C1 C2 C3 C4 -0.8(14) . .
C1 C2 C3 C6 -179.5(9) . .
C2 C3 C4 C5 -0.7(13) . .
C6 C3 C4 C5 178.0(8) . .
C3 C4 C5 N1 1.0(15) . .
C4 C3 C6 N2 -96.7(9) . .
C2 C3 C6 N2 82.0(10) . .
O1 C7 C8 C11 4.6(15) . .
N2 C7 C8 C11 -178.2(8) . .
O1 C7 C8 C9 -175.1(8) . .
N2 C7 C8 C9 2.1(9) . .
C11 C8 C9 C11 -1.9(15) . 7_545
C7 C8 C9 C11 177.8(8) . 7_545
C11 C8 C9 C10 179.3(8) . .
C7 C8 C9 C10 -1.0(9) . .
C11 C9 C10 O2 -0.4(15) 7_545 .
C8 C9 C10 O2 178.3(9) . .
C11 C9 C10 N2 -179.2(8) 7_545 .
C8 C9 C10 N2 -0.5(8) . .
C9 C8 C11 C9 1.8(13) . 7_545
C7 C8 C11 C9 -177.8(8) . 7_545
C4 C5 N1 C1 0.3(15) . .
C4 C5 N1 Cd1 -178.2(7) . .
C2 C1 N1 C5 -1.8(15) . .
C2 C1 N1 Cd1 176.6(8) . .
O1 C7 N2 C10 174.8(8) . .
C8 C7 N2 C10 -2.5(9) . .
O1 C7 N2 C6 -4.9(13) . .
C8 C7 N2 C6 177.7(6) . .
O2 C10 N2 C7 -176.9(8) . .
C9 C10 N2 C7 2.0(8) . .
O2 C10 N2 C6 2.8(13) . .
C9 C10 N2 C6 -178.3(6) . .
C3 C6 N2 C7 82.6(9) . .
C3 C6 N2 C10 -97.1(9) . .
C5 N1 Cd1 N1 80.3(7) . 2_655
C1 N1 Cd1 N1 -98.1(8) . 2_655
C5 N1 Cd1 I1 -31.7(7) . 2_655
C1 N1 Cd1 I1 149.9(7) . 2_655
C5 N1 Cd1 I1 -173.3(7) . .
C1 N1 Cd1 I1 8.3(8) . .
